data_7213460
loop_
_publ_author_name
'Ram, Vishnu J.'
'Srivastava, Pratibha'
'Agarwal, Nidhi'
'Sharon, Ashoke'
'Maulik, Prakas R.'

_publ_contact_author 'Dr Vishnu Ji Ram'
_publ_section_title
;
 One-pot synthesis of unsymmetrical biaryls from suitably functionalized
 2H-pyran-2-ones through carbanion-induced ring-transformation reactions
;
_journal_issue 16
_journal_name_full 'Journal of the Chemical Society, Perkin Transactions 1'
_journal_page_first 1953
_journal_paper_doi 10.1039/b009725j
_journal_year 2001
_chemical_formula_sum 'C29 H22 Cl F2 N3 O2'
_chemical_formula_weight 517.95
_chemical_melting_point 220
_chemical_name_systematic
; 
3-cyano-6-(4-chlorophenyl)-4-[Bis(4-fluorophenyl)piperazino]-2H-pyran-2-one
;
_space_group_IT_number 15
_symmetry_cell_setting monoclinic
_symmetry_space_group_name_Hall '-C 2yc'
_symmetry_space_group_name_H-M 'C 1 2/c 1'
_atom_sites_solution_hydrogens geom
_atom_sites_solution_primary direct
_atom_sites_solution_secondary difmap
_cell_angle_alpha 90.00
_cell_angle_beta 92.71
_cell_angle_gamma 90.00
_cell_formula_units_Z 8
_cell_length_a 44.292(4)
_cell_length_b 7.6620(10)
_cell_length_c 14.9490(10)
_cell_measurement_reflns_used 47
_cell_measurement_temperature 293(2)
_cell_measurement_theta_max 12.3
_cell_measurement_theta_min 2.7
_cell_volume 5067.5(9)
_computing_structure_refinement 'SHELXL-97 (Sheldrick, 1997)'
_computing_structure_solution 'SHELXS-97 (Sheldrick, 1990)'
_diffrn_ambient_temperature 293(2)
_diffrn_measured_fraction_theta_full 0.996
_diffrn_measured_fraction_theta_max 0.996
_diffrn_measurement_device_type 'Bruker P4'
_diffrn_measurement_method \q-2\q
_diffrn_radiation_monochromator graphite
_diffrn_radiation_source 'fine-focus sealed tube'
_diffrn_radiation_type MoK\a
_diffrn_radiation_wavelength 0.71073
_diffrn_reflns_av_R_equivalents 0.0330
_diffrn_reflns_av_sigmaI/netI 0.0717
_diffrn_reflns_limit_h_max 52
_diffrn_reflns_limit_h_min -1
_diffrn_reflns_limit_k_max 1
_diffrn_reflns_limit_k_min -9
_diffrn_reflns_limit_l_max 17
_diffrn_reflns_limit_l_min -17
_diffrn_reflns_number 5388
_diffrn_reflns_theta_full 25.00
_diffrn_reflns_theta_max 25.00
_diffrn_reflns_theta_min 2.70
_diffrn_standards_decay_% nil
_diffrn_standards_interval_count 97
_diffrn_standards_number 3
_exptl_absorpt_coefficient_mu 0.198
_exptl_absorpt_correction_type none
_exptl_crystal_colour yellowish
_exptl_crystal_density_diffrn 1.358
_exptl_crystal_density_method 'not measured'
_exptl_crystal_description plate
_exptl_crystal_F_000 2144
_exptl_crystal_size_max 0.375
_exptl_crystal_size_mid 0.275
_exptl_crystal_size_min 0.075
_refine_diff_density_max 0.172
_refine_diff_density_min -0.297
_refine_diff_density_rms 0.043
_refine_ls_extinction_method none
_refine_ls_goodness_of_fit_ref 1.006
_refine_ls_hydrogen_treatment mixed
_refine_ls_matrix_type full
_refine_ls_number_parameters 334
_refine_ls_number_reflns 4445
_refine_ls_number_restraints 0
_refine_ls_restrained_S_all 1.006
_refine_ls_R_factor_all 0.1369
_refine_ls_R_factor_gt 0.0584
_refine_ls_shift/su_max 0.000
_refine_ls_shift/su_mean 0.000
_refine_ls_structure_factor_coef Fsqd
_refine_ls_weighting_details 'calc w=3D1/[\s^2^(Fo^2^)+(0.0710P)^2^+0.0000P] where P=3D(Fo^2^+2Fc^2^)/3'
_refine_ls_weighting_scheme calc
_refine_ls_wR_factor_gt 0.1240
_refine_ls_wR_factor_ref 0.1572
_reflns_number_gt 2219
_reflns_number_total 4445
_reflns_threshold_expression >2sigma(I)
_cod_data_source_file b009725jsup1.cif
_cod_data_source_block 5h
_cod_original_sg_symbol_H-M C2/c
_cod_database_code 7213460

loop_
_symmetry_equiv_pos_as_xyz
'x, y, z'
'-x, y, -z+1/2'
'x+1/2, y+1/2, z'
'-x+1/2, y+1/2, -z+1/2'
'-x, -y, -z'
'x, -y, z-1/2'
'-x+1/2, -y+1/2, -z'
'x+1/2, -y+1/2, z-1/2'

loop_
_atom_site_label
_atom_site_type_symbol
_atom_site_fract_x
_atom_site_fract_y
_atom_site_fract_z
_atom_site_U_iso_or_equiv
_atom_site_adp_type
_atom_site_occupancy
_atom_site_symmetry_multiplicity
_atom_site_calc_flag
_atom_site_refinement_flags
Cl1 Cl 0.15179(2) 0.70573(15) 0.08105(7) 0.0842(4) Uani 1 1 d .
O1 O 0.26872(5) 0.4406(3) -0.14185(13) 0.0691(7) Uani 1 1 d .
N7 N 0.34658(6) 0.3351(4) 0.01443(15) 0.0541(8) Uani 1 1 d .
N10 N 0.39519(5) 0.2378(3) 0.13966(14) 0.0471(7) Uani 1 1 d .
C13 C 0.41092(7) 0.1292(4) 0.20872(18) 0.0461(8) Uani 1 1 d .
H13 H 0.3973 0.0351 0.2254 0.055 Uiso 1 1 calc R
F1 F 0.44894(6) 0.5015(3) 0.51621(14) 0.1165(10) Uani 1 1 d .
C14 C 0.41923(7) 0.2356(4) 0.29150(19) 0.0451(8) Uani 1 1 d .
C3 C 0.32055(7) 0.3462(4) -0.13379(19) 0.0487(8) Uani 1 1 d .
C2 C 0.29388(8) 0.3892(5) -0.1863(2) 0.0658(10) Uani 1 1 d .
C6 C 0.26959(7) 0.4598(4) -0.0509(2) 0.0510(9) Uani 1 1 d .
C26 C 0.24075(7) 0.5183(4) -0.0182(2) 0.0513(9) Uani 1 1 d .
O34 O 0.29126(6) 0.3878(4) -0.26702(15) 0.0952(10) Uani 1 1 d .
C4 C 0.32215(7) 0.3688(4) -0.04005(19) 0.0461(8) Uani 1 1 d .
C17 C 0.43907(8) 0.4122(6) 0.4422(2) 0.0689(11) Uani 1 1 d .
C27 C 0.23620(8) 0.5325(5) 0.0727(2) 0.0644(10) Uani 1 1 d .
H27 H 0.2518 0.5040 0.1138 0.077 Uiso 1 1 calc R
C32 C 0.34461(9) 0.2993(5) -0.1893(2) 0.0610(10) Uani 1 1 d .
C30 C 0.18970(8) 0.6231(5) -0.0471(2) 0.0651(10) Uani 1 1 d .
H30 H 0.1741 0.6541 -0.0877 0.078 Uiso 1 1 calc R
C5 C 0.29502(7) 0.4271(4) -0.0020(2) 0.0509(9) Uani 1 1 d .
H5 H 0.2950 0.4430 0.0597 0.061 Uiso 1 1 calc R
C20 C 0.43957(7) 0.0486(5) 0.17629(19) 0.0504(9) Uani 1 1 d .
C11 C 0.36602(8) 0.2968(5) 0.16939(19) 0.0596(10) Uani 1 1 d .
H11A H 0.3688 0.3549 0.2268 0.072 Uiso 1 1 calc R
H11B H 0.3529 0.1969 0.1770 0.072 Uiso 1 1 calc R
C9 C 0.38951(7) 0.1441(5) 0.05569(18) 0.0583(10) Uani 1 1 d .
H9A H 0.3767 0.0440 0.0661 0.070 Uiso 1 1 calc R
H9B H 0.4085 0.1015 0.0345 0.070 Uiso 1 1 calc R
C8 C 0.37445(7) 0.2581(5) -0.01487(19) 0.0610(10) Uani 1 1 d .
H8A H 0.3882 0.3506 -0.0303 0.073 Uiso 1 1 calc R
H8B H 0.3700 0.1893 -0.0683 0.073 Uiso 1 1 calc R
C19 C 0.42692(8) 0.4083(5) 0.2877(2) 0.0639(10) Uani 1 1 d .
H19 H 0.4253 0.4655 0.2328 0.077 Uiso 1 1 calc R
C18 C 0.43693(9) 0.4996(5) 0.3622(2) 0.0767(12) Uani 1 1 d .
H18 H 0.4421 0.6170 0.3585 0.092 Uiso 1 1 calc R
C29 C 0.18596(8) 0.6343(5) 0.0425(2) 0.0610(10) Uani 1 1 d .
F2 F 0.51976(6) -0.1634(4) 0.10351(16) 0.1349(12) Uani 1 1 d .
C28 C 0.20904(9) 0.5878(5) 0.1030(2) 0.0684(11) Uani 1 1 d .
H28 H 0.2062 0.5939 0.1642 0.082 Uiso 1 1 calc R
C31 C 0.21689(8) 0.5655(5) -0.0771(2) 0.0597(10) Uani 1 1 d .
H31 H 0.2194 0.5579 -0.1384 0.072 Uiso 1 1 calc R
C15 C 0.42153(7) 0.1548(5) 0.3733(2) 0.0582(10) Uani 1 1 d .
H15 H 0.4163 0.0377 0.3775 0.070 Uiso 1 1 calc R
C25 C 0.44497(9) -0.1272(5) 0.1863(2) 0.0653(10) Uani 1 1 d .
H25 H 0.4302 -0.1986 0.2090 0.078 Uiso 1 1 calc R
N33 N 0.36262(8) 0.2636(5) -0.2389(2) 0.0871(11) Uani 1 1 d .
C12 C 0.35144(8) 0.4195(5) 0.10296(19) 0.0651(11) Uani 1 1 d .
H12A H 0.3322 0.4578 0.1242 0.078 Uiso 1 1 calc R
H12B H 0.3642 0.5215 0.0971 0.078 Uiso 1 1 calc R
C16 C 0.43150(9) 0.2434(6) 0.4496(2) 0.0723(11) Uani 1 1 d .
H16 H 0.4329 0.1873 0.5048 0.087 Uiso 1 1 calc R
C24 C 0.47233(12) -0.1996(6) 0.1628(3) 0.0851(14) Uani 1 1 d .
H24 H 0.4762 -0.3180 0.1709 0.102 Uiso 1 1 calc R
C23 C 0.49320(11) -0.0929(8) 0.1277(3) 0.0847(15) Uani 1 1 d .
C22 C 0.48882(10) 0.0806(8) 0.1164(3) 0.0872(14) Uani 1 1 d .
H22 H 0.5036 0.1507 0.0928 0.105 Uiso 1 1 calc R
C21 C 0.46188(9) 0.1497(6) 0.1408(2) 0.0726(11) Uani 1 1 d .
H21 H 0.4585 0.2687 0.1332 0.087 Uiso 1 1 calc R

loop_
_atom_site_aniso_label
_atom_site_aniso_U_11
_atom_site_aniso_U_22
_atom_site_aniso_U_33
_atom_site_aniso_U_23
_atom_site_aniso_U_13
_atom_site_aniso_U_12
Cl1 0.0652(7) 0.0915(8) 0.0965(7) -0.0148(6) 0.0093(5) -0.0034(6)
O1 0.0606(15) 0.104(2) 0.0403(13) -0.0089(13) -0.0182(11) 0.0069(15)
N7 0.0524(17) 0.073(2) 0.0359(14) -0.0031(14) -0.0126(12) 0.0086(16)
N10 0.0474(16) 0.0606(18) 0.0324(13) -0.0022(13) -0.0091(11) 0.0071(14)
C13 0.0479(19) 0.048(2) 0.0413(17) 0.0054(16) -0.0106(15) -0.0048(17)
F1 0.166(2) 0.109(2) 0.0697(15) -0.0348(14) -0.0456(15) -0.0033(18)
C14 0.0397(18) 0.055(2) 0.0395(18) 0.0002(16) -0.0071(14) 0.0006(17)
C3 0.049(2) 0.055(2) 0.0410(18) -0.0008(16) -0.0104(16) -0.0017(18)
C2 0.064(2) 0.090(3) 0.042(2) -0.010(2) -0.0105(18) 0.001(2)
C6 0.057(2) 0.055(2) 0.0402(18) 0.0039(16) -0.0121(16) -0.0086(18)
C26 0.048(2) 0.055(2) 0.050(2) -0.0003(17) -0.0116(16) -0.0104(18)
O34 0.0832(18) 0.163(3) 0.0379(14) -0.0127(16) -0.0179(12) 0.025(2)
C4 0.051(2) 0.046(2) 0.0404(18) 0.0015(15) -0.0122(15) -0.0005(17)
C17 0.077(3) 0.081(3) 0.046(2) -0.022(2) -0.0209(18) 0.006(2)
C27 0.060(2) 0.079(3) 0.053(2) 0.002(2) -0.0108(18) -0.006(2)
C32 0.071(3) 0.069(3) 0.0413(19) 0.0064(19) -0.0162(19) 0.007(2)
C30 0.050(2) 0.078(3) 0.065(2) 0.002(2) -0.0140(18) 0.002(2)
C5 0.055(2) 0.058(2) 0.0380(17) 0.0001(16) -0.0110(16) -0.0033(19)
C20 0.057(2) 0.057(3) 0.0355(17) -0.0001(17) -0.0113(16) 0.005(2)
C11 0.058(2) 0.085(3) 0.0348(16) -0.0097(18) -0.0109(15) 0.011(2)
C9 0.060(2) 0.073(3) 0.0408(18) -0.0077(18) -0.0126(16) 0.012(2)
C8 0.056(2) 0.089(3) 0.0370(17) -0.0026(19) -0.0099(15) 0.012(2)
C19 0.086(3) 0.056(3) 0.047(2) 0.0041(19) -0.0160(18) -0.009(2)
C18 0.100(3) 0.055(2) 0.071(3) -0.006(2) -0.028(2) -0.007(2)
C29 0.052(2) 0.065(3) 0.066(2) -0.002(2) -0.0008(18) -0.014(2)
F2 0.106(2) 0.201(3) 0.0954(18) -0.0224(19) -0.0131(15) 0.092(2)
C28 0.070(3) 0.084(3) 0.051(2) -0.002(2) 0.004(2) -0.012(2)
C31 0.058(2) 0.071(3) 0.0486(19) 0.0032(19) -0.0099(17) -0.002(2)
C15 0.064(2) 0.068(2) 0.0415(18) 0.0044(18) -0.0094(16) -0.010(2)
C25 0.082(3) 0.061(3) 0.050(2) -0.0049(19) -0.0227(19) 0.011(2)
N33 0.092(3) 0.118(3) 0.0505(18) 0.010(2) 0.0012(18) 0.026(2)
C12 0.068(2) 0.083(3) 0.0425(18) -0.0146(19) -0.0227(16) 0.015(2)
C16 0.085(3) 0.090(3) 0.040(2) 0.000(2) -0.0087(18) -0.007(3)
C24 0.108(4) 0.083(3) 0.061(3) -0.013(2) -0.033(3) 0.042(3)
C23 0.075(3) 0.127(5) 0.050(2) -0.014(3) -0.015(2) 0.054(3)
C22 0.065(3) 0.125(5) 0.072(3) 0.016(3) 0.006(2) 0.028(3)
C21 0.068(3) 0.084(3) 0.066(2) 0.014(2) 0.003(2) 0.013(3)

loop_
_atom_type_symbol
_atom_type_description
_atom_type_scat_dispersion_real
_atom_type_scat_dispersion_imag
_atom_type_scat_source
Cl Cl 0.1484 0.1585 'International Tables Vol C Tables 4.2.6.8 and 6.1.1.4'
O O 0.0106 0.0060 'International Tables Vol C Tables 4.2.6.8 and 6.1.1.4'
N N 0.0061 0.0033 'International Tables Vol C Tables 4.2.6.8 and 6.1.1.4'
C C 0.0033 0.0016 'International Tables Vol C Tables 4.2.6.8 and 6.1.1.4'
F F 0.0171 0.0103 'International Tables Vol C Tables 4.2.6.8 and 6.1.1.4'
H H 0.0000 0.0000 'International Tables Vol C Tables 4.2.6.8 and 6.1.1.4'

loop_
_geom_angle_atom_site_label_1
_geom_angle_atom_site_label_2
_geom_angle_atom_site_label_3
_geom_angle
C6 O1 C2 121.6(2)
C4 N7 C8 124.3(2)
C4 N7 C12 122.4(3)
C8 N7 C12 110.9(2)
C11 N10 C9 107.2(2)
C11 N10 C13 111.0(2)
C9 N10 C13 112.4(2)
N10 C13 C20 112.4(2)
N10 C13 C14 110.9(3)
C20 C13 C14 107.9(2)
N10 C13 H13 108.5
C20 C13 H13 108.5
C14 C13 H13 108.5
C19 C14 C15 117.8(3)
C19 C14 C13 122.6(3)
C15 C14 C13 119.4(3)
C4 C3 C32 127.2(3)
C4 C3 C2 121.3(3)
C32 C3 C2 111.1(3)
O34 C2 O1 116.2(3)
O34 C2 C3 125.9(3)
O1 C2 C3 117.9(3)
C5 C6 O1 120.5(3)
C5 C6 C26 127.0(3)
O1 C6 C26 112.5(3)
C27 C26 C31 117.3(3)
C27 C26 C6 121.5(3)
C31 C26 C6 121.2(3)
N7 C4 C3 125.3(3)
N7 C4 C5 119.1(3)
C3 C4 C5 115.6(3)
C16 C17 F1 119.4(4)
C16 C17 C18 122.4(3)
F1 C17 C18 118.2(4)
C28 C27 C26 121.2(3)
C28 C27 H27 119.4
C26 C27 H27 119.4
N33 C32 C3 175.3(3)
C29 C30 C31 119.3(3)
C29 C30 H30 120.3
C31 C30 H30 120.3
C6 C5 C4 123.0(3)
C6 C5 H5 118.5
C4 C5 H5 118.5
C25 C20 C21 117.9(4)
C25 C20 C13 120.7(3)
C21 C20 C13 121.4(3)
N10 C11 C12 110.8(3)
N10 C11 H11A 109.5
C12 C11 H11A 109.5
N10 C11 H11B 109.5
C12 C11 H11B 109.5
H11A C11 H11B 108.1
N10 C9 C8 111.8(3)
N10 C9 H9A 109.3
C8 C9 H9A 109.3
N10 C9 H9B 109.3
C8 C9 H9B 109.3
H9A C9 H9B 107.9
N7 C8 C9 112.3(2)
N7 C8 H8A 109.1
C9 C8 H8A 109.1
N7 C8 H8B 109.1
C9 C8 H8B 109.1
H8A C8 H8B 107.9
C14 C19 C18 122.1(3)
C14 C19 H19 119.0
C18 C19 H19 119.0
C17 C18 C19 117.8(4)
C17 C18 H18 121.1
C19 C18 H18 121.1
C30 C29 C28 120.5(3)
C30 C29 Cl1 119.7(3)
C28 C29 Cl1 119.7(3)
C27 C28 C29 119.9(3)
C27 C28 H28 120.1
C29 C28 H28 120.1
C30 C31 C26 121.8(3)
C30 C31 H31 119.1
C26 C31 H31 119.1
C14 C15 C16 121.5(4)
C14 C15 H15 119.3
C16 C15 H15 119.3
C20 C25 C24 120.8(4)
C20 C25 H25 119.6
C24 C25 H25 119.6
N7 C12 C11 111.1(3)
N7 C12 H12A 109.4
C11 C12 H12A 109.4
N7 C12 H12B 109.4
C11 C12 H12B 109.4
H12A C12 H12B 108.0
C17 C16 C15 118.4(4)
C17 C16 H16 120.8
C15 C16 H16 120.8
C23 C24 C25 118.3(4)
C23 C24 H24 120.8
C25 C24 H24 120.8
C22 C23 C24 122.9(4)
C22 C23 F2 118.5(6)
C24 C23 F2 118.5(5)
C23 C22 C21 117.9(5)
C23 C22 H22 121.0
C21 C22 H22 121.0
C22 C21 C20 122.2(4)
C22 C21 H21 118.9
C20 C21 H21 118.9

loop_
_geom_bond_atom_site_label_1
_geom_bond_atom_site_label_2
_geom_bond_distance
Cl1 C29 1.733(4)
O1 C6 1.366(3)
O1 C2 1.381(4)
N7 C4 1.348(4)
N7 C8 1.454(4)
N7 C12 1.479(4)
N10 C11 1.458(4)
N10 C9 1.458(4)
N10 C13 1.475(4)
C13 C20 1.511(4)
C13 C14 1.513(4)
C13 H13 0.9800
F1 C17 1.356(4)
C14 C19 1.368(4)
C14 C15 1.370(4)
C3 C4 1.411(4)
C3 C32 1.427(5)
C3 C2 1.425(4)
C2 O34 1.207(4)
C6 C5 1.338(4)
C6 C26 1.460(5)
C26 C27 1.387(4)
C26 C31 1.391(4)
C4 C5 1.426(4)
C17 C16 1.342(5)
C17 C18 1.370(5)
C27 C28 1.372(5)
C27 H27 0.9300
C32 N33 1.148(4)
C30 C29 1.361(4)
C30 C31 1.377(5)
C30 H30 0.9300
C5 H5 0.9300
C20 C25 1.375(5)
C20 C21 1.382(5)
C11 C12 1.492(4)
C11 H11A 0.9700
C11 H11B 0.9700
C9 C8 1.502(4)
C9 H9A 0.9700
C9 H9B 0.9700
C8 H8A 0.9700
C8 H8B 0.9700
C19 C18 1.371(5)
C19 H19 0.9300
C18 H18 0.9300
C29 C28 1.379(5)
F2 C23 1.359(4)
C28 H28 0.9300
C31 H31 0.9300
C15 C16 1.382(5)
C15 H15 0.9300
C25 C24 1.393(5)
C25 H25 0.9300
C12 H12A 0.9700
C12 H12B 0.9700
C16 H16 0.9300
C24 C23 1.357(6)
C24 H24 0.9300
C23 C22 1.353(6)
C22 C21 1.370(5)
C22 H22 0.9300
C21 H21 0.9300

loop_
_geom_torsion_atom_site_label_1
_geom_torsion_atom_site_label_2
_geom_torsion_atom_site_label_3
_geom_torsion_atom_site_label_4
_geom_torsion
C11 N10 C13 C20 173.4(3)
C9 N10 C13 C20 53.4(3)
C11 N10 C13 C14 -65.7(3)
C9 N10 C13 C14 174.3(3)
N10 C13 C14 C19 -33.4(4)
C20 C13 C14 C19 90.1(4)
N10 C13 C14 C15 151.8(3)
C20 C13 C14 C15 -84.6(4)
C6 O1 C2 O34 -175.1(3)
C6 O1 C2 C3 3.7(5)
C4 C3 C2 O34 173.5(4)
C32 C3 C2 O34 -0.2(6)
C4 C3 C2 O1 -5.1(5)
C32 C3 C2 O1 -178.8(3)
C2 O1 C6 C5 -0.8(5)
C2 O1 C6 C26 178.8(3)
C5 C6 C26 C27 -5.6(6)
O1 C6 C26 C27 174.8(3)
C5 C6 C26 C31 173.1(3)
O1 C6 C26 C31 -6.5(5)
C8 N7 C4 C3 -4.6(5)
C12 N7 C4 C3 156.4(3)
C8 N7 C4 C5 173.3(3)
C12 N7 C4 C5 -25.7(5)
C32 C3 C4 N7 -5.9(6)
C2 C3 C4 N7 -178.5(3)
C32 C3 C4 C5 176.1(3)
C2 C3 C4 C5 3.5(5)
C31 C26 C27 C28 1.2(5)
C6 C26 C27 C28 179.9(3)
C4 C3 C32 N33 -173(5)
C2 C3 C32 N33 0(6)
O1 C6 C5 C4 -1.0(5)
C26 C6 C5 C4 179.5(3)
N7 C4 C5 C6 -178.5(3)
C3 C4 C5 C6 -0.4(5)
N10 C13 C20 C25 -129.7(3)
C14 C13 C20 C25 107.7(3)
N10 C13 C20 C21 54.2(4)
C14 C13 C20 C21 -68.4(4)
C9 N10 C11 C12 -62.0(4)
C13 N10 C11 C12 174.9(3)
C11 N10 C9 C8 59.7(4)
C13 N10 C9 C8 -178.1(3)
C4 N7 C8 C9 -146.7(3)
C12 N7 C8 C9 50.4(4)
N10 C9 C8 N7 -55.6(4)
C15 C14 C19 C18 0.6(5)
C13 C14 C19 C18 -174.2(3)
C16 C17 C18 C19 -0.6(6)
F1 C17 C18 C19 180.0(3)
C14 C19 C18 C17 -0.1(6)
C31 C30 C29 C28 -0.3(6)
C31 C30 C29 Cl1 -179.7(3)
C26 C27 C28 C29 -1.5(6)
C30 C29 C28 C27 1.1(6)
Cl1 C29 C28 C27 -179.5(3)
C29 C30 C31 C26 -0.1(6)
C27 C26 C31 C30 -0.4(5)
C6 C26 C31 C30 -179.1(3)
C19 C14 C15 C16 -0.5(5)
C13 C14 C15 C16 174.5(3)
C21 C20 C25 C24 1.2(5)
C13 C20 C25 C24 -175.0(3)
C4 N7 C12 C11 144.3(3)
C8 N7 C12 C11 -52.5(4)
N10 C11 C12 N7 59.5(4)
F1 C17 C16 C15 -179.9(3)
C18 C17 C16 C15 0.7(6)
C14 C15 C16 C17 -0.2(6)
C20 C25 C24 C23 -1.6(5)
C25 C24 C23 C22 1.4(6)
C25 C24 C23 F2 -179.1(3)
C24 C23 C22 C21 -0.7(6)
F2 C23 C22 C21 179.8(3)
C23 C22 C21 C20 0.2(6)
C25 C20 C21 C22 -0.5(5)
C13 C20 C21 C22 175.7(3)
